data_7203024
loop_
_publ_author_name
'Almes\%aker, Ann'
'Bourne, Susan A.'
'Ramon, Ga\"elle'
'Scott, Janet L.'
'Strauss, Christopher R.'

_publ_section_title
;
 Coordination chemistry of N,N,4-tris(pyridin-2-ylmethyl)aniline: a
 novel flexible, multimodal ligand
;
_journal_issue 11
_journal_name_full CrystEngComm
_journal_page_first 997
_journal_paper_doi 10.1039/b708465j
_journal_volume 9
_journal_year 2007
_chemical_formula_moiety 'C24.20 H22 Cl4 Cu2 N4 O0.20'
_chemical_formula_sum 'C24.2 H22 Cl4 Cu2 N4 O0.2'
_chemical_formula_weight 640.94
_chemical_melting_point ?
_space_group_IT_number 19
_symmetry_cell_setting orthorhombic
_symmetry_space_group_name_Hall 'P 2ac 2ab'
_symmetry_space_group_name_H-M 'P 21 21 21'
_atom_sites_solution_hydrogens geom
_atom_sites_solution_primary direct
_atom_sites_solution_secondary difmap
_audit_creation_method SHELXL-97
_cell_angle_alpha 90.00
_cell_angle_beta 90.00
_cell_angle_gamma 90.00
_cell_formula_units_Z 4
_cell_length_a 8.5212(2)
_cell_length_b 12.8596(3)
_cell_length_c 24.1208(5)
_cell_measurement_temperature 113(2)
_cell_measurement_theta_max 27.9
_cell_volume 2643.14(10)
_computing_cell_refinement 'Collect (Nonius (2000)'
_computing_data_collection 'Collect (Nonius (2000)'
_computing_data_reduction 'Collect (Nonius (2000)'
_computing_molecular_graphics 'WebLab ViewerPro (1997)'
_computing_publication_material 'SHELX-97 (Sheldrick, 1997)'
_computing_structure_refinement 'SHELXL-97 (Sheldrick, 1997)'
_computing_structure_solution 'SHELXS-97 (Sheldrick, 1990)'
_diffrn_ambient_temperature 113(2)
_diffrn_measured_fraction_theta_full 0.992
_diffrn_measured_fraction_theta_max 0.992
_diffrn_radiation_monochromator graphite
_diffrn_radiation_source 'fine-focus sealed tube'
_diffrn_radiation_type MoK\a
_diffrn_radiation_wavelength 0.71073
_diffrn_reflns_av_R_equivalents 0.0470
_diffrn_reflns_av_sigmaI/netI 0.0911
_diffrn_reflns_limit_h_max 11
_diffrn_reflns_limit_h_min -10
_diffrn_reflns_limit_k_max 15
_diffrn_reflns_limit_k_min -16
_diffrn_reflns_limit_l_max 25
_diffrn_reflns_limit_l_min -31
_diffrn_reflns_number 15793
_diffrn_reflns_theta_full 27.85
_diffrn_reflns_theta_max 27.85
_diffrn_reflns_theta_min 4.32
_exptl_absorpt_coefficient_mu 2.035
_exptl_absorpt_correction_type none
_exptl_crystal_colour green
_exptl_crystal_density_diffrn 1.611
_exptl_crystal_density_meas ?
_exptl_crystal_density_method .
_exptl_crystal_description plate
_exptl_crystal_F_000 1291
_exptl_crystal_size_max 0.20
_exptl_crystal_size_mid 0.12
_exptl_crystal_size_min 0.10
_refine_diff_density_max 0.710
_refine_diff_density_min -0.435
_refine_diff_density_rms 0.097
_refine_ls_abs_structure_details 'Flack H D (1983), Acta Cryst. A39, 876-881'
_refine_ls_abs_structure_Flack 0.018(13)
_refine_ls_extinction_method none
_refine_ls_goodness_of_fit_ref 0.977
_refine_ls_hydrogen_treatment constr
_refine_ls_matrix_type full
_refine_ls_number_parameters 322
_refine_ls_number_reflns 6143
_refine_ls_number_restraints 0
_refine_ls_restrained_S_all 0.977
_refine_ls_R_factor_all 0.0786
_refine_ls_R_factor_gt 0.0431
_refine_ls_shift/su_max 0.001
_refine_ls_shift/su_mean 0.000
_refine_ls_structure_factor_coef Fsqd
_refine_ls_weighting_details 'calc w=1/[\s^2^(Fo^2^)+(0.0395P)^2^+0.0000P] where P=(Fo^2^+2Fc^2^)/3'
_refine_ls_weighting_scheme calc
_refine_ls_wR_factor_gt 0.0770
_refine_ls_wR_factor_ref 0.0853
_reflns_number_gt 4480
_reflns_number_total 6143
_reflns_threshold_expression >2sigma(I)
_cod_data_source_file b708465j.txt
_cod_data_source_block c:\gaelle~1\articl~2\struct~2\(9)-cu~1\ann6sad
_cod_depositor_comments
;
The following automatic conversions were performed:
'_symmetry_cell_setting' value 'Orthorhombic' changed to 'orthorhombic'
according to '/home/saulius/struct/CIF-dictionaries/cif_core.dic'
dictionary named 'cif_core.dic' version 2.4.1 from 2010-06-29.

Automatic conversion script
Id: cif_fix_enum 1527 2010-12-29 10:47:43Z saulius 

The following automatic conversions were performed:

'_chemical_melting_point' value '-' was changed to '?' - the value is
undefined or not given.

Automatic conversion script
Id: cif_fix_values 1646 2011-03-28 12:23:43Z adriana 
;
_cod_original_sg_symbol_H-M P212121
_cod_original_formula_sum 'C24.20 H22 Cl4 Cu2 N4 O0.20'
_cod_database_code 7203024

loop_
_symmetry_equiv_pos_as_xyz
'x, y, z'
'-x+1/2, -y, z+1/2'
'x+1/2, -y+1/2, -z'
'-x, y+1/2, -z+1/2'

loop_
_atom_site_label
_atom_site_type_symbol
_atom_site_fract_x
_atom_site_fract_y
_atom_site_fract_z
_atom_site_U_iso_or_equiv
_atom_site_adp_type
_atom_site_occupancy
_atom_site_symmetry_multiplicity
_atom_site_calc_flag
_atom_site_refinement_flags
_atom_site_disorder_assembly
_atom_site_disorder_group
Cu1 Cu 0.38978(5) 0.09580(3) 0.200935(19) 0.01863(12) Uani 1 1 d . . .
Cu2 Cu 0.36883(5) 0.07872(4) 0.37926(2) 0.02343(13) Uani 1 1 d . . .
Cl2 Cl 0.51981(10) 0.10513(8) 0.30059(4) 0.0236(2) Uani 1 1 d . . .
Cl3 Cl 0.18521(12) 0.19869(8) 0.36842(5) 0.0315(3) Uani 1 1 d . . .
C1 C 0.3259(4) -0.0952(3) 0.13957(15) 0.0171(8) Uani 1 1 d . . .
N2 N 0.6021(3) 0.0941(3) 0.16576(12) 0.0211(7) Uani 1 1 d . . .
N1 N 0.4087(3) -0.0639(2) 0.19051(12) 0.0171(7) Uani 1 1 d . . .
N3 N 0.1870(4) 0.0546(2) 0.23601(13) 0.0200(7) Uani 1 1 d . . .
N4 N 0.5505(3) 0.0543(3) 0.42972(13) 0.0200(8) Uani 1 1 d . . .
C18 C 0.0655(4) 0.1167(3) 0.24541(18) 0.0264(10) Uani 1 1 d . . .
H18 H 0.0709 0.1877 0.2347 0.032 Uiso 1 1 calc R . .
C12 C 0.6806(5) 0.1777(3) 0.14584(17) 0.0244(10) Uani 1 1 d . . .
H12 H 0.6320 0.2442 0.1473 0.029 Uiso 1 1 calc R . .
C13 C 0.3317(4) -0.1049(3) 0.24147(15) 0.0199(9) Uani 1 1 d . . .
H13A H 0.4025 -0.0965 0.2737 0.024 Uiso 1 1 calc R . .
H13B H 0.3084 -0.1798 0.2369 0.024 Uiso 1 1 calc R . .
C15 C 0.0495(4) -0.0859(3) 0.27597(17) 0.0274(10) Uani 1 1 d . . .
H15 H 0.0467 -0.1572 0.2864 0.033 Uiso 1 1 calc R . .
C9 C 0.8212(5) -0.0136(3) 0.14235(17) 0.0263(10) Uani 1 1 d . . .
H9 H 0.8690 -0.0804 0.1417 0.032 Uiso 1 1 calc R . .
C17 C -0.0709(4) 0.0787(4) 0.27095(18) 0.0311(11) Uani 1 1 d . . .
H17 H -0.1571 0.1237 0.2778 0.037 Uiso 1 1 calc R . .
C8 C 0.6700(4) -0.0001(3) 0.16405(16) 0.0211(9) Uani 1 1 d . . .
C7 C 0.5798(4) -0.0888(3) 0.18907(16) 0.0226(9) Uani 1 1 d . . .
H7A H 0.5971 -0.1526 0.1669 0.027 Uiso 1 1 calc R . .
H7B H 0.6179 -0.1020 0.2272 0.027 Uiso 1 1 calc R . .
C6 C 0.2626(5) -0.1929(3) 0.13432(16) 0.0214(9) Uani 1 1 d . . .
H6 H 0.2784 -0.2425 0.1630 0.026 Uiso 1 1 calc R . .
C24 C 0.6635(5) -0.0144(3) 0.41494(18) 0.0322(11) Uani 1 1 d . . .
H24 H 0.6500 -0.0531 0.3817 0.039 Uiso 1 1 calc R . .
C22 C 0.8146(5) 0.0248(4) 0.49416(19) 0.0377(12) Uani 1 1 d . . .
H22 H 0.9062 0.0159 0.5161 0.045 Uiso 1 1 calc R . .
C11 C 0.8283(5) 0.1694(3) 0.12356(19) 0.0311(10) Uani 1 1 d . . .
H11 H 0.8809 0.2289 0.1095 0.037 Uiso 1 1 calc R . .
C20 C 0.5667(4) 0.1074(3) 0.47735(16) 0.0216(9) Uani 1 1 d . . .
C21 C 0.6973(5) 0.0938(3) 0.51081(17) 0.0287(10) Uani 1 1 d . . .
H21 H 0.7070 0.1311 0.5446 0.034 Uiso 1 1 calc R . .
C16 C -0.0783(5) -0.0229(4) 0.28572(18) 0.0312(10) Uani 1 1 d . . .
H16 H -0.1703 -0.0503 0.3025 0.037 Uiso 1 1 calc R . .
C14 C 0.1813(4) -0.0452(3) 0.25110(15) 0.0196(9) Uani 1 1 d . . .
C10 C 0.8990(5) 0.0725(3) 0.12199(17) 0.0337(11) Uani 1 1 d . . .
H10 H 1.0014 0.0653 0.1069 0.040 Uiso 1 1 calc R . .
C2 C 0.3103(5) -0.0257(3) 0.09615(17) 0.0252(10) Uani 1 1 d . . .
H2 H 0.3567 0.0413 0.0986 0.030 Uiso 1 1 calc R . .
Cl4 Cl 0.23483(12) -0.06110(8) 0.40611(5) 0.0332(3) Uani 1 1 d . . .
Cl1 Cl 0.32422(12) 0.25986(7) 0.17852(5) 0.0293(3) Uani 1 1 d . . .
C4 C 0.1552(4) -0.1518(3) 0.04453(16) 0.0204(9) Uani 1 1 d . . .
C23 C 0.7962(5) -0.0304(4) 0.44565(19) 0.0365(12) Uani 1 1 d . . .
H23 H 0.8739 -0.0785 0.4338 0.044 Uiso 1 1 calc R . .
C3 C 0.2257(5) -0.0540(3) 0.04833(18) 0.0329(11) Uani 1 1 d . . .
H3 H 0.2164 -0.0062 0.0185 0.039 Uiso 1 1 calc R . .
C5 C 0.1760(5) -0.2206(3) 0.08784(16) 0.0227(9) Uani 1 1 d . . .
H5 H 0.1305 -0.2880 0.0858 0.027 Uiso 1 1 calc R . .
C19 C 0.4417(5) 0.1841(3) 0.49336(18) 0.0271(10) Uani 1 1 d . . .
H19A H 0.3696 0.1936 0.4616 0.033 Uiso 1 1 calc R . .
H19B H 0.4919 0.2521 0.5010 0.033 Uiso 1 1 calc R . .
O1A O 0.0603(18) 0.1835(13) 0.0025(6) 0.039(4) Uani 0.20 1 d P . .
C1A C -0.036(2) 0.2607(16) -0.0191(9) 0.025(5) Uiso 0.20 1 d P . .

loop_
_atom_site_aniso_label
_atom_site_aniso_U_11
_atom_site_aniso_U_22
_atom_site_aniso_U_33
_atom_site_aniso_U_23
_atom_site_aniso_U_13
_atom_site_aniso_U_12
Cu1 0.0140(2) 0.0158(2) 0.0260(3) 0.0003(2) 0.0013(2) 0.0002(2)
Cu2 0.0160(2) 0.0262(3) 0.0281(3) -0.0014(2) 0.0000(2) -0.0007(2)
Cl2 0.0151(4) 0.0325(5) 0.0233(5) -0.0046(5) 0.0000(4) -0.0039(4)
Cl3 0.0220(5) 0.0287(6) 0.0440(7) 0.0005(5) 0.0005(5) 0.0043(5)
C1 0.0122(16) 0.0193(19) 0.020(2) -0.0007(18) 0.0011(15) 0.0023(18)
N2 0.0179(15) 0.0239(17) 0.0216(17) -0.0055(16) 0.0006(14) 0.0008(16)
N1 0.0158(14) 0.0195(16) 0.0161(16) 0.0001(13) -0.0010(13) 0.0039(14)
N3 0.0182(16) 0.0215(18) 0.0203(17) -0.0018(15) -0.0008(15) -0.0032(15)
N4 0.0164(16) 0.0223(18) 0.0214(19) -0.0011(16) 0.0047(14) 0.0030(15)
C18 0.0169(19) 0.027(2) 0.036(3) -0.0037(19) -0.0018(18) 0.0049(18)
C12 0.026(2) 0.020(2) 0.026(2) -0.0026(19) 0.0003(19) -0.0060(19)
C13 0.0210(18) 0.018(2) 0.020(2) -0.0001(18) -0.0022(16) -0.0014(18)
C15 0.029(2) 0.025(2) 0.028(2) -0.002(2) -0.0025(18) -0.016(2)
C9 0.021(2) 0.032(2) 0.026(2) -0.012(2) 0.0005(18) -0.001(2)
C17 0.0125(18) 0.042(3) 0.039(3) -0.016(2) 0.0000(17) -0.002(2)
C8 0.017(2) 0.025(2) 0.021(2) -0.0101(18) -0.0038(17) 0.0000(18)
C7 0.0167(17) 0.022(2) 0.029(2) -0.0030(19) -0.0016(16) 0.0031(17)
C6 0.031(2) 0.016(2) 0.017(2) 0.0024(18) -0.0047(18) 0.0013(18)
C24 0.030(2) 0.039(3) 0.027(3) -0.008(2) 0.003(2) 0.013(2)
C22 0.027(2) 0.054(3) 0.032(3) 0.012(3) -0.007(2) 0.001(2)
C11 0.026(2) 0.033(2) 0.034(3) -0.001(2) 0.010(2) -0.012(2)
C20 0.025(2) 0.022(2) 0.019(2) 0.0046(19) 0.0055(17) -0.0019(18)
C21 0.033(2) 0.028(2) 0.025(2) 0.003(2) -0.0026(19) -0.008(2)
C16 0.021(2) 0.043(3) 0.030(3) -0.006(2) 0.0033(19) -0.011(2)
C14 0.0204(19) 0.022(2) 0.017(2) 0.0000(17) -0.0036(17) -0.0020(18)
C10 0.0209(19) 0.049(3) 0.031(2) -0.011(2) 0.007(2) -0.002(2)
C2 0.029(2) 0.018(2) 0.028(2) 0.0042(19) 0.001(2) -0.0071(19)
Cl4 0.0321(5) 0.0302(6) 0.0375(6) 0.0025(5) -0.0016(5) -0.0086(5)
Cl1 0.0308(5) 0.0180(5) 0.0389(6) 0.0058(5) 0.0051(5) 0.0047(5)
C4 0.020(2) 0.023(2) 0.018(2) -0.0058(18) 0.0010(18) 0.0059(18)
C23 0.025(2) 0.050(3) 0.034(3) 0.001(2) 0.004(2) 0.019(2)
C3 0.049(3) 0.028(2) 0.021(2) 0.008(2) -0.006(2) 0.001(2)
C5 0.033(2) 0.017(2) 0.019(2) 0.0015(18) -0.0003(18) -0.0029(19)
C19 0.040(3) 0.021(2) 0.020(2) 0.0028(19) 0.0040(19) 0.001(2)
O1A 0.049(10) 0.058(10) 0.009(8) 0.006(7) 0.014(7) -0.009(9)

loop_
_atom_type_symbol
_atom_type_description
_atom_type_scat_dispersion_real
_atom_type_scat_dispersion_imag
_atom_type_scat_source
C C 0.0033 0.0016 'International Tables Vol C Tables 4.2.6.8 and 6.1.1.4'
H H 0.0000 0.0000 'International Tables Vol C Tables 4.2.6.8 and 6.1.1.4'
N N 0.0061 0.0033 'International Tables Vol C Tables 4.2.6.8 and 6.1.1.4'
Cl Cl 0.1484 0.1585 'International Tables Vol C Tables 4.2.6.8 and 6.1.1.4'
Cu Cu 0.3201 1.2651 'International Tables Vol C Tables 4.2.6.8 and 6.1.1.4'
O O 0.0106 0.0060 'International Tables Vol C Tables 4.2.6.8 and 6.1.1.4'

loop_
_geom_angle_atom_site_label_1
_geom_angle_atom_site_label_2
_geom_angle_atom_site_label_3
_geom_angle
_geom_angle_site_symmetry_1
_geom_angle_site_symmetry_3
_geom_angle_publ_flag
N3 Cu1 N2 163.93(13) . . ?
N3 Cu1 N1 81.71(12) . . ?
N2 Cu1 N1 82.36(12) . . ?
N3 Cu1 Cl1 97.82(10) . . ?
N2 Cu1 Cl1 97.66(10) . . ?
N1 Cu1 Cl1 156.74(9) . . ?
N3 Cu1 Cl2 89.39(9) . . ?
N2 Cu1 Cl2 90.41(9) . . ?
N1 Cu1 Cl2 97.02(8) . . ?
Cl1 Cu1 Cl2 106.24(4) . . ?
N4 Cu2 Cl3 136.94(10) . . ?
N4 Cu2 Cl4 95.36(10) . . ?
Cl3 Cu2 Cl4 103.58(4) . . ?
N4 Cu2 Cl2 95.28(9) . . ?
Cl3 Cu2 Cl2 101.17(4) . . ?
Cl4 Cu2 Cl2 129.89(4) . . ?
Cu2 Cl2 Cu1 120.27(4) . . ?
C6 C1 C2 118.9(3) . . ?
C6 C1 N1 121.0(3) . . ?
C2 C1 N1 120.1(3) . . ?
C8 N2 C12 119.5(3) . . ?
C8 N2 Cu1 114.4(3) . . ?
C12 N2 Cu1 126.1(3) . . ?
C1 N1 C13 112.4(3) . . ?
C1 N1 C7 113.0(3) . . ?
C13 N1 C7 111.9(3) . . ?
C1 N1 Cu1 109.5(2) . . ?
C13 N1 Cu1 102.5(2) . . ?
C7 N1 Cu1 106.9(2) . . ?
C18 N3 C14 120.2(3) . . ?
C18 N3 Cu1 126.0(3) . . ?
C14 N3 Cu1 113.8(3) . . ?
C20 N4 C24 118.9(3) . . ?
C20 N4 Cu2 121.5(3) . . ?
C24 N4 Cu2 119.6(3) . . ?
N3 C18 C17 120.7(4) . . ?
N2 C12 C11 122.0(4) . . ?
N1 C13 C14 108.7(3) . . ?
C16 C15 C14 119.7(4) . . ?
C10 C9 C8 118.3(4) . . ?
C16 C17 C18 119.3(4) . . ?
N2 C8 C9 121.3(4) . . ?
N2 C8 C7 116.9(3) . . ?
C9 C8 C7 121.7(4) . . ?
N1 C7 C8 110.3(3) . . ?
C1 C6 C5 121.2(4) . . ?
N4 C24 C23 122.9(4) . . ?
C23 C22 C21 119.4(4) . . ?
C12 C11 C10 118.7(4) . . ?
N4 C20 C21 121.1(4) . . ?
N4 C20 C19 118.7(3) . . ?
C21 C20 C19 120.1(4) . . ?
C20 C21 C22 119.1(4) . . ?
C17 C16 C15 119.0(4) . . ?
N3 C14 C15 121.0(4) . . ?
N3 C14 C13 114.5(3) . . ?
C15 C14 C13 124.4(3) . . ?
C9 C10 C11 120.2(4) . . ?
C1 C2 C3 120.2(4) . . ?
C5 C4 C3 118.2(4) . . ?
C5 C4 C19 120.1(4) . 2_554 ?
C3 C4 C19 121.7(4) . 2_554 ?
C24 C23 C22 118.5(4) . . ?
C2 C3 C4 120.4(4) . . ?
C4 C5 C6 120.9(4) . . ?
C20 C19 C4 114.1(3) . 2 ?

loop_
_geom_bond_atom_site_label_1
_geom_bond_atom_site_label_2
_geom_bond_distance
_geom_bond_site_symmetry_2
_geom_bond_publ_flag
Cu1 N3 1.995(3) . ?
Cu1 N2 1.998(3) . ?
Cu1 N1 2.075(3) . ?
Cu1 Cl1 2.2484(10) . ?
Cu1 Cl2 2.6496(10) . ?
Cu2 N4 1.994(3) . ?
Cu2 Cl3 2.2128(11) . ?
Cu2 Cl4 2.2263(11) . ?
Cu2 Cl2 2.3176(10) . ?
C1 C6 1.373(5) . ?
C1 C2 1.383(5) . ?
C1 N1 1.473(5) . ?
N2 C8 1.343(5) . ?
N2 C12 1.355(5) . ?
N1 C13 1.490(5) . ?
N1 C7 1.493(4) . ?
N3 C18 1.327(5) . ?
N3 C14 1.335(5) . ?
N4 C20 1.343(5) . ?
N4 C24 1.355(5) . ?
C18 C17 1.404(6) . ?
C12 C11 1.372(6) . ?
C13 C14 1.512(5) . ?
C15 C16 1.378(6) . ?
C15 C14 1.376(5) . ?
C9 C10 1.382(6) . ?
C9 C8 1.402(5) . ?
C17 C16 1.356(6) . ?
C8 C7 1.502(5) . ?
C6 C5 1.389(6) . ?
C24 C23 1.367(6) . ?
C22 C23 1.377(7) . ?
C22 C21 1.396(6) . ?
C11 C10 1.384(6) . ?
C20 C21 1.386(5) . ?
C20 C19 1.503(5) . ?
C2 C3 1.408(6) . ?
C4 C5 1.381(5) . ?
C4 C3 1.396(6) . ?
C4 C19 1.542(6) 2_554 ?
C19 C4 1.542(6) 2 ?
O1A C1A 1.39(3) . ?
